data_4310175
loop_
_publ_author_name
'Miguel A. Casado'
'Verena Hack'
'Jos\'e A. Camerano'
'Miguel A. Ciriano'
'Cristina Tejel'
'Luis A. Oro'

_publ_contact_author_address
;
 Dr. Cristina Tejel
 Departamento de Qu\'imica Inorg\'anica
 Instituto de Ciencia de Materiales de Arag\'on
 C.S.I.C.-Universidad de Zaragoza
 50009 Zaragoza, Spain
;
_publ_contact_author_email ctejel@unizar.es
_publ_contact_author_fax '+34 976 761187'
_publ_contact_author_name 'Dr. Cristina Tejel'
_publ_contact_author_phone '+34 976 762285'
_publ_section_title
;
Unprecedented Hybrid Scorpionate/Phosphine Ligand Able To Be Anchored to
Carbosilane Dendrimers
;
_journal_name_full 'Inorganic Chemistry'
_journal_page_first 9122
_journal_page_last 9124
_journal_paper_doi 10.1021/ic051279t
_journal_volume 44
_journal_year 2005
_chemical_formula_moiety 'C30 H35 B N4 P Rh'
_chemical_formula_sum 'C30 H35 B N4 P Rh'
_chemical_formula_weight 596.31
_chemical_name_systematic
;
 ?
;
_space_group_IT_number 15
_symmetry_cell_setting monoclinic
_symmetry_space_group_name_Hall '-C 2yc'
_symmetry_space_group_name_H-M 'C 1 2/c 1'
_atom_sites_solution_hydrogens geom
_atom_sites_solution_primary direct
_atom_sites_solution_secondary difmap
_audit_creation_method SHELXL-97
_cell_angle_alpha 90.00
_cell_angle_beta 101.6490(10)
_cell_angle_gamma 90.00
_cell_formula_units_Z 8
_cell_length_a 15.2487(9)
_cell_length_b 10.7799(6)
_cell_length_c 32.9759(19)
_cell_measurement_reflns_used 5472
_cell_measurement_temperature 100(2)
_cell_measurement_theta_max 26.98
_cell_measurement_theta_min 2.33
_cell_volume 5308.9(5)
_computing_cell_refinement 'SAINT+ v. 6.01 (Bruker AXS 2000)'
_computing_data_collection 'SMART v. 5.611 (Bruker AXS 2000)'
_computing_data_reduction 'SAINT+ v. 6.01 (Bruker AXS 2000)'
_computing_molecular_graphics 'XP program, SHELXTL v. 6.10, Bruker 2000'
_computing_publication_material 'XCIF program, SHELTXL v. 6.10, Bruker 2000'
_computing_structure_refinement 'SHELXL-97 (Sheldrick, 1997)'
_computing_structure_solution 'SHELXL-97 (Sheldrick, 1990)'
_diffrn_ambient_temperature 100(2)
_diffrn_detector_area_resol_mean 8.26
_diffrn_measured_fraction_theta_full 0.999
_diffrn_measured_fraction_theta_max 0.995
_diffrn_measurement_device_type 'Bruker SMART APEX CCD system'
_diffrn_measurement_method '\W rotations with narrow frames'
_diffrn_radiation_monochromator graphite
_diffrn_radiation_source 'fine-focus sealed tube'
_diffrn_radiation_type MoK\a
_diffrn_radiation_wavelength 0.71073
_diffrn_reflns_av_R_equivalents 0.0306
_diffrn_reflns_av_sigmaI/netI 0.0510
_diffrn_reflns_limit_h_max 19
_diffrn_reflns_limit_h_min -14
_diffrn_reflns_limit_k_max 13
_diffrn_reflns_limit_k_min -11
_diffrn_reflns_limit_l_max 30
_diffrn_reflns_limit_l_min -42
_diffrn_reflns_number 16590
_diffrn_reflns_theta_full 25.00
_diffrn_reflns_theta_max 27.04
_diffrn_reflns_theta_min 2.33
_diffrn_standards_decay_% 'no decay'
_exptl_absorpt_coefficient_mu 0.731
_exptl_absorpt_correction_T_max 0.916
_exptl_absorpt_correction_T_min 0.814
_exptl_absorpt_correction_type multi-scan
_exptl_absorpt_process_details
; SADABS: Area-Detector Absorption Correction (1996) Bruker-AXS
 Nithin SAINT+ package, v. 6.01
;
_exptl_crystal_colour yellow
_exptl_crystal_density_diffrn 1.492
_exptl_crystal_density_method 'not measured'
_exptl_crystal_description prism
_exptl_crystal_F_000 2464
_exptl_crystal_size_max 0.184
_exptl_crystal_size_mid 0.159
_exptl_crystal_size_min 0.138
_refine_diff_density_max 0.613
_refine_diff_density_min -0.469
_refine_diff_density_rms 0.076
_refine_ls_extinction_method none
_refine_ls_goodness_of_fit_ref 0.983
_refine_ls_hydrogen_treatment mixed
_refine_ls_matrix_type full
_refine_ls_number_parameters 362
_refine_ls_number_reflns 5784
_refine_ls_number_restraints 0
_refine_ls_restrained_S_all 0.983
_refine_ls_R_factor_all 0.0398
_refine_ls_R_factor_gt 0.0309
_refine_ls_shift/su_max 0.002
_refine_ls_shift/su_mean 0.000
_refine_ls_structure_factor_coef Fsqd
_refine_ls_weighting_details 'calc w=1/[\s^2^(Fo^2^)+(0.0241P)^2^+0.0000P] where P=(Fo^2^+2Fc^2^)/3'
_refine_ls_weighting_scheme calc
_refine_ls_wR_factor_gt 0.0620
_refine_ls_wR_factor_ref 0.0640
_reflns_number_gt 4806
_reflns_number_total 5784
_reflns_threshold_expression >2sigma(I)
_cod_data_source_file ic051279tsi20050729_060756.cif
_cod_data_source_block cta24ac
_cod_database_code 4310175

loop_
_symmetry_equiv_pos_as_xyz
'x, y, z'
'-x, y, -z+1/2'
'x+1/2, y+1/2, z'
'-x+1/2, y+1/2, -z+1/2'
'-x, -y, -z'
'x, -y, z-1/2'
'-x+1/2, -y+1/2, -z'
'x+1/2, -y+1/2, z-1/2'

loop_
_atom_site_label
_atom_site_type_symbol
_atom_site_fract_x
_atom_site_fract_y
_atom_site_fract_z
_atom_site_U_iso_or_equiv
_atom_site_adp_type
_atom_site_occupancy
_atom_site_symmetry_multiplicity
_atom_site_calc_flag
_atom_site_refinement_flags
_atom_site_disorder_assembly
_atom_site_disorder_group
Rh1 Rh 0.519154(12) 0.517956(17) 0.365803(6) 0.01400(6) Uani 1 1 d . . .
P2 P 0.36548(4) 0.50340(5) 0.367303(19) 0.01465(14) Uani 1 1 d . . .
B1 B 0.42860(19) 0.2782(3) 0.41291(8) 0.0166(6) Uani 1 1 d . . .
N1 N 0.47123(13) 0.23050(18) 0.37620(6) 0.0167(5) Uani 1 1 d . . .
N2 N 0.51032(13) 0.31127(18) 0.35329(6) 0.0170(5) Uani 1 1 d . . .
N3 N 0.50257(13) 0.35729(17) 0.44122(6) 0.0150(4) Uani 1 1 d . . .
N4 N 0.53830(13) 0.46366(17) 0.42849(6) 0.0160(4) Uani 1 1 d . . .
C1 C 0.32323(17) 0.6316(2) 0.39381(7) 0.0166(5) Uani 1 1 d . . .
C2 C 0.23818(17) 0.6308(2) 0.40286(7) 0.0221(6) Uani 1 1 d . . .
H2 H 0.1985 0.5676 0.3925 0.027 Uiso 1 1 calc R . .
C3 C 0.21172(18) 0.7223(3) 0.42704(8) 0.0283(7) Uani 1 1 d . . .
H3 H 0.1546 0.7210 0.4329 0.034 Uiso 1 1 calc R . .
C4 C 0.27104(19) 0.8160(2) 0.44248(8) 0.0284(7) Uani 1 1 d . . .
H4 H 0.2540 0.8768 0.4594 0.034 Uiso 1 1 calc R . .
C5 C 0.35479(19) 0.8205(2) 0.43313(7) 0.0249(6) Uani 1 1 d . . .
H5 H 0.3936 0.8851 0.4430 0.030 Uiso 1 1 calc R . .
C6 C 0.38117(17) 0.7281(2) 0.40888(7) 0.0187(5) Uani 1 1 d . . .
H6 H 0.4380 0.7308 0.4026 0.022 Uiso 1 1 calc R . .
C7 C 0.28583(15) 0.4904(2) 0.31808(7) 0.0153(5) Uani 1 1 d . . .
C8 C 0.28349(17) 0.3812(2) 0.29532(7) 0.0197(6) Uani 1 1 d . . .
H8 H 0.3208 0.3156 0.3058 0.024 Uiso 1 1 calc R . .
C9 C 0.22612(18) 0.3699(2) 0.25738(8) 0.0234(6) Uani 1 1 d . . .
H9 H 0.2241 0.2959 0.2427 0.028 Uiso 1 1 calc R . .
C10 C 0.17201(16) 0.4668(2) 0.24112(7) 0.0225(6) Uani 1 1 d . . .
H10 H 0.1339 0.4585 0.2154 0.027 Uiso 1 1 calc R . .
C11 C 0.17411(16) 0.5761(2) 0.26279(7) 0.0222(6) Uani 1 1 d . . .
H11 H 0.1375 0.6419 0.2518 0.027 Uiso 1 1 calc R . .
C12 C 0.23095(16) 0.5880(2) 0.30115(7) 0.0192(6) Uani 1 1 d . . .
H12 H 0.2323 0.6622 0.3157 0.023 Uiso 1 1 calc R . .
C13 C 0.34269(16) 0.3654(2) 0.39570(7) 0.0174(5) Uani 1 1 d . . .
H13A H 0.3172 0.3917 0.4190 0.021 Uiso 1 1 calc R . .
H13B H 0.2978 0.3160 0.3777 0.021 Uiso 1 1 calc R . .
C14 C 0.47657(17) 0.1147(2) 0.36142(7) 0.0215(6) Uani 1 1 d . . .
H14 H 0.4545 0.0433 0.3717 0.026 Uiso 1 1 calc R . .
C15 C 0.51980(17) 0.1192(2) 0.32878(8) 0.0221(6) Uani 1 1 d . . .
H15 H 0.5328 0.0535 0.3127 0.027 Uiso 1 1 calc R . .
C16 C 0.53966(16) 0.2434(2) 0.32511(7) 0.0191(6) Uani 1 1 d . . .
H16 H 0.5696 0.2753 0.3055 0.023 Uiso 1 1 calc R . .
C17 C 0.53982(16) 0.3377(2) 0.48135(7) 0.0175(5) Uani 1 1 d . . .
H17 H 0.5270 0.2712 0.4972 0.021 Uiso 1 1 calc R . .
C18 C 0.59917(16) 0.4302(2) 0.49521(7) 0.0203(6) Uani 1 1 d . . .
H18 H 0.6341 0.4394 0.5216 0.024 Uiso 1 1 calc R . .
C19 C 0.59619(16) 0.5069(2) 0.46169(7) 0.0183(5) Uani 1 1 d . . .
H19 H 0.6297 0.5791 0.4620 0.022 Uiso 1 1 calc R . .
C20 C 0.40177(17) 0.1575(2) 0.43709(7) 0.0198(6) Uani 1 1 d . . .
H20A H 0.3657 0.1039 0.4167 0.024 Uiso 1 1 calc R . .
H20B H 0.4566 0.1129 0.4483 0.024 Uiso 1 1 calc R . .
C21 C 0.35256(19) 0.1753(2) 0.47140(9) 0.0249(6) Uani 1 1 d . . .
C22 C 0.3705(2) 0.1232(3) 0.50801(9) 0.0316(7) Uani 1 1 d . . .
C23 C 0.52818(17) 0.5424(2) 0.30286(7) 0.0184(6) Uani 1 1 d . . .
C24 C 0.47557(18) 0.6378(2) 0.31272(7) 0.0186(6) Uani 1 1 d . . .
C25 C 0.50554(17) 0.7699(2) 0.32122(7) 0.0210(6) Uani 1 1 d . . .
H25A H 0.4611 0.8141 0.3329 0.025 Uiso 1 1 calc R . .
H25B H 0.5098 0.8100 0.2954 0.025 Uiso 1 1 calc R . .
C26 C 0.59578(17) 0.7777(2) 0.35093(8) 0.0227(6) Uani 1 1 d . . .
H26A H 0.6432 0.7783 0.3353 0.027 Uiso 1 1 calc R . .
H26B H 0.5992 0.8545 0.3665 0.027 Uiso 1 1 calc R . .
C27 C 0.60938(16) 0.6686(2) 0.38081(8) 0.0187(6) Uani 1 1 d . . .
C28 C 0.65720(16) 0.5606(2) 0.37407(8) 0.0180(5) Uani 1 1 d . . .
C29 C 0.69373(17) 0.5363(2) 0.33592(7) 0.0226(6) Uani 1 1 d . . .
H29A H 0.7138 0.4508 0.3362 0.027 Uiso 1 1 calc R . .
H29B H 0.7451 0.5894 0.3361 0.027 Uiso 1 1 calc R . .
C30 C 0.62356(17) 0.5599(2) 0.29623(7) 0.0226(6) Uani 1 1 d . . .
H30A H 0.6303 0.6439 0.2868 0.027 Uiso 1 1 calc R . .
H30B H 0.6340 0.5035 0.2748 0.027 Uiso 1 1 calc R . .
H28 H 0.6832(15) 0.5178(19) 0.3969(7) 0.007(6) Uiso 1 1 d . . .
H27 H 0.6118(15) 0.6914(19) 0.4074(7) 0.011(6) Uiso 1 1 d . . .
H24 H 0.4185(16) 0.630(2) 0.3045(7) 0.016(7) Uiso 1 1 d . . .
H23 H 0.5001(17) 0.477(2) 0.2898(7) 0.022(7) Uiso 1 1 d . . .
H21 H 0.3071(17) 0.227(2) 0.4664(7) 0.016(7) Uiso 1 1 d . . .
H22A H 0.4162(18) 0.067(2) 0.5147(8) 0.027(8) Uiso 1 1 d . . .
H22B H 0.3355(18) 0.136(2) 0.5293(8) 0.032(8) Uiso 1 1 d . . .

loop_
_atom_site_aniso_label
_atom_site_aniso_U_11
_atom_site_aniso_U_22
_atom_site_aniso_U_33
_atom_site_aniso_U_23
_atom_site_aniso_U_13
_atom_site_aniso_U_12
Rh1 0.01263(10) 0.01549(10) 0.01320(10) 0.00081(8) 0.00096(7) 0.00022(8)
P2 0.0134(3) 0.0157(3) 0.0141(3) 0.0007(2) 0.0010(2) 0.0013(2)
B1 0.0169(15) 0.0170(15) 0.0156(15) -0.0003(11) 0.0025(12) 0.0001(11)
N1 0.0164(11) 0.0151(11) 0.0182(11) 0.0002(8) 0.0023(9) -0.0002(8)
N2 0.0171(11) 0.0173(11) 0.0164(11) -0.0014(8) 0.0029(9) 0.0002(8)
N3 0.0140(11) 0.0159(11) 0.0146(11) 0.0016(8) 0.0017(8) 0.0006(8)
N4 0.0168(11) 0.0157(11) 0.0154(10) 0.0016(8) 0.0031(8) -0.0005(8)
C1 0.0183(14) 0.0208(14) 0.0096(12) 0.0026(10) 0.0003(10) 0.0046(10)
C2 0.0170(14) 0.0293(15) 0.0177(14) -0.0014(11) -0.0020(11) 0.0035(11)
C3 0.0195(15) 0.0436(18) 0.0219(15) 0.0011(13) 0.0048(12) 0.0137(13)
C4 0.0380(18) 0.0280(16) 0.0177(14) -0.0013(11) 0.0017(12) 0.0170(13)
C5 0.0365(17) 0.0154(14) 0.0211(14) 0.0016(11) 0.0018(12) 0.0047(12)
C6 0.0211(14) 0.0199(14) 0.0147(13) 0.0038(10) 0.0030(11) 0.0021(10)
C7 0.0115(12) 0.0184(13) 0.0160(12) 0.0020(10) 0.0030(9) -0.0023(10)
C8 0.0194(14) 0.0219(14) 0.0180(13) 0.0042(10) 0.0039(11) -0.0013(10)
C9 0.0263(16) 0.0214(14) 0.0229(14) -0.0050(11) 0.0058(12) -0.0079(11)
C10 0.0163(13) 0.0349(16) 0.0149(13) -0.0009(11) -0.0002(10) -0.0087(11)
C11 0.0160(14) 0.0295(15) 0.0199(14) 0.0053(11) 0.0006(11) 0.0046(11)
C12 0.0181(14) 0.0215(14) 0.0175(13) -0.0012(10) 0.0026(11) -0.0004(10)
C13 0.0149(13) 0.0197(13) 0.0175(13) 0.0012(10) 0.0030(10) -0.0004(10)
C14 0.0200(14) 0.0161(14) 0.0266(15) -0.0015(11) 0.0005(11) -0.0017(10)
C15 0.0203(15) 0.0209(14) 0.0244(14) -0.0076(11) 0.0028(11) 0.0021(11)
C16 0.0147(13) 0.0256(15) 0.0170(13) -0.0006(11) 0.0032(10) 0.0025(10)
C17 0.0193(14) 0.0202(14) 0.0132(13) 0.0040(10) 0.0039(11) 0.0040(10)
C18 0.0171(14) 0.0273(15) 0.0150(13) 0.0010(11) -0.0006(10) 0.0028(11)
C19 0.0169(13) 0.0179(14) 0.0194(13) -0.0030(10) 0.0023(10) -0.0002(10)
C20 0.0184(14) 0.0191(14) 0.0206(14) 0.0016(10) 0.0012(11) -0.0003(10)
C21 0.0223(16) 0.0209(15) 0.0324(17) 0.0030(12) 0.0078(13) 0.0003(12)
C22 0.0351(19) 0.0339(18) 0.0278(17) 0.0034(13) 0.0111(15) 0.0008(14)
C23 0.0216(14) 0.0221(15) 0.0100(12) 0.0015(10) -0.0003(10) -0.0029(11)
C24 0.0142(14) 0.0273(15) 0.0128(13) 0.0077(10) -0.0006(11) -0.0013(11)
C25 0.0216(14) 0.0210(14) 0.0210(14) 0.0074(11) 0.0059(11) 0.0018(11)
C26 0.0245(15) 0.0185(14) 0.0246(15) 0.0008(11) 0.0036(12) -0.0033(11)
C27 0.0169(14) 0.0215(14) 0.0162(14) -0.0006(11) -0.0003(11) -0.0054(10)
C28 0.0140(13) 0.0238(14) 0.0145(13) 0.0044(10) -0.0014(10) -0.0009(10)
C29 0.0168(13) 0.0288(15) 0.0232(14) 0.0026(11) 0.0061(11) 0.0029(11)
C30 0.0205(14) 0.0298(15) 0.0186(14) 0.0026(11) 0.0067(11) 0.0026(11)

loop_
_atom_type_symbol
_atom_type_description
_atom_type_scat_dispersion_real
_atom_type_scat_dispersion_imag
_atom_type_scat_source
C C 0.0033 0.0016 'International Tables Vol C Tables 4.2.6.8 and 6.1.1.4'
H H 0.0000 0.0000 'International Tables Vol C Tables 4.2.6.8 and 6.1.1.4'
N N 0.0061 0.0033 'International Tables Vol C Tables 4.2.6.8 and 6.1.1.4'
P P 0.1023 0.0942 'International Tables Vol C Tables 4.2.6.8 and 6.1.1.4'
Rh Rh -1.1178 0.9187 'International Tables Vol C Tables 4.2.6.8 and 6.1.1.4'
B B 0.0013 0.0007 'International Tables Vol C Tables 4.2.6.8 and 6.1.1.4'

loop_
_geom_angle_atom_site_label_1
_geom_angle_atom_site_label_2
_geom_angle_atom_site_label_3
_geom_angle
_geom_angle_site_symmetry_1
_geom_angle_site_symmetry_3
_geom_angle_publ_flag
N4 Rh1 C28 89.81(8) . . ?
N4 Rh1 C27 91.65(9) . . ?
C28 Rh1 C27 39.00(9) . . ?
N4 Rh1 C23 165.41(9) . . ?
C28 Rh1 C23 80.80(10) . . ?
C27 Rh1 C23 88.05(10) . . ?
N4 Rh1 C24 156.14(9) . . ?
C28 Rh1 C24 96.27(10) . . ?
C27 Rh1 C24 79.10(10) . . ?
C23 Rh1 C24 37.56(9) . . ?
N4 Rh1 N2 84.09(7) . . ?
C28 Rh1 N2 104.95(9) . . ?
C27 Rh1 N2 143.85(9) . . ?
C23 Rh1 N2 87.56(8) . . ?
C24 Rh1 N2 116.21(8) . . ?
N4 Rh1 P2 84.41(6) . . ?
C28 Rh1 P2 167.82(7) . . ?
C27 Rh1 P2 130.26(7) . . ?
C23 Rh1 P2 106.82(7) . . ?
C24 Rh1 P2 85.00(7) . . ?
N2 Rh1 P2 85.16(5) . . ?
C1 P2 C7 104.39(11) . . ?
C1 P2 C13 104.44(11) . . ?
C7 P2 C13 103.41(11) . . ?
C1 P2 Rh1 114.12(8) . . ?
C7 P2 Rh1 118.15(8) . . ?
C13 P2 Rh1 110.94(8) . . ?
N3 B1 N1 106.1(2) . . ?
N3 B1 C13 109.15(19) . . ?
N1 B1 C13 110.56(19) . . ?
N3 B1 C20 111.55(19) . . ?
N1 B1 C20 107.49(19) . . ?
C13 B1 C20 111.8(2) . . ?
C14 N1 N2 109.0(2) . . ?
C14 N1 B1 130.2(2) . . ?
N2 N1 B1 120.78(18) . . ?
C16 N2 N1 106.39(19) . . ?
C16 N2 Rh1 130.73(17) . . ?
N1 N2 Rh1 122.88(15) . . ?
C17 N3 N4 108.48(19) . . ?
C17 N3 B1 127.7(2) . . ?
N4 N3 B1 123.81(18) . . ?
C19 N4 N3 106.08(18) . . ?
C19 N4 Rh1 129.79(16) . . ?
N3 N4 Rh1 123.13(14) . . ?
C2 C1 C6 118.8(2) . . ?
C2 C1 P2 122.32(19) . . ?
C6 C1 P2 118.59(19) . . ?
C3 C2 C1 121.0(2) . . ?
C3 C2 H2 119.5 . . ?
C1 C2 H2 119.5 . . ?
C2 C3 C4 119.3(3) . . ?
C2 C3 H3 120.3 . . ?
C4 C3 H3 120.3 . . ?
C5 C4 C3 120.7(2) . . ?
C5 C4 H4 119.6 . . ?
C3 C4 H4 119.6 . . ?
C4 C5 C6 119.7(2) . . ?
C4 C5 H5 120.1 . . ?
C6 C5 H5 120.1 . . ?
C5 C6 C1 120.4(2) . . ?
C5 C6 H6 119.8 . . ?
C1 C6 H6 119.8 . . ?
C12 C7 C8 118.4(2) . . ?
C12 C7 P2 122.55(18) . . ?
C8 C7 P2 118.94(17) . . ?
C9 C8 C7 120.4(2) . . ?
C9 C8 H8 119.8 . . ?
C7 C8 H8 119.8 . . ?
C10 C9 C8 120.6(2) . . ?
C10 C9 H9 119.7 . . ?
C8 C9 H9 119.7 . . ?
C9 C10 C11 120.0(2) . . ?
C9 C10 H10 120.0 . . ?
C11 C10 H10 120.0 . . ?
C10 C11 C12 119.9(2) . . ?
C10 C11 H11 120.1 . . ?
C12 C11 H11 120.1 . . ?
C11 C12 C7 120.7(2) . . ?
C11 C12 H12 119.6 . . ?
C7 C12 H12 119.6 . . ?
B1 C13 P2 115.33(17) . . ?
B1 C13 H13A 108.4 . . ?
P2 C13 H13A 108.4 . . ?
B1 C13 H13B 108.4 . . ?
P2 C13 H13B 108.4 . . ?
H13A C13 H13B 107.5 . . ?
N1 C14 C15 108.9(2) . . ?
N1 C14 H14 125.5 . . ?
C15 C14 H14 125.5 . . ?
C14 C15 C16 104.6(2) . . ?
C14 C15 H15 127.7 . . ?
C16 C15 H15 127.7 . . ?
N2 C16 C15 111.1(2) . . ?
N2 C16 H16 124.4 . . ?
C15 C16 H16 124.4 . . ?
N3 C17 C18 109.6(2) . . ?
N3 C17 H17 125.2 . . ?
C18 C17 H17 125.2 . . ?
C17 C18 C19 105.0(2) . . ?
C17 C18 H18 127.5 . . ?
C19 C18 H18 127.5 . . ?
N4 C19 C18 110.9(2) . . ?
N4 C19 H19 124.6 . . ?
C18 C19 H19 124.6 . . ?
C21 C20 B1 119.0(2) . . ?
C21 C20 H20A 107.6 . . ?
B1 C20 H20A 107.6 . . ?
C21 C20 H20B 107.6 . . ?
B1 C20 H20B 107.6 . . ?
H20A C20 H20B 107.0 . . ?
C22 C21 C20 126.9(3) . . ?
C22 C21 H21 117.0(16) . . ?
C20 C21 H21 116.1(16) . . ?
C21 C22 H22A 121.0(16) . . ?
C21 C22 H22B 124.0(16) . . ?
H22A C22 H22B 115(2) . . ?
C24 C23 C30 123.8(2) . . ?
C24 C23 Rh1 73.00(14) . . ?
C30 C23 Rh1 114.03(16) . . ?
C24 C23 H23 117.2(17) . . ?
C30 C23 H23 114.1(17) . . ?
Rh1 C23 H23 104.8(16) . . ?
C23 C24 C25 125.4(2) . . ?
C23 C24 Rh1 69.45(14) . . ?
C25 C24 Rh1 112.42(16) . . ?
C23 C24 H24 116.9(16) . . ?
C25 C24 H24 113.5(16) . . ?
Rh1 C24 H24 108.8(15) . . ?
C24 C25 C26 111.9(2) . . ?
C24 C25 H25A 109.2 . . ?
C26 C25 H25A 109.2 . . ?
C24 C25 H25B 109.2 . . ?
C26 C25 H25B 109.2 . . ?
H25A C25 H25B 107.9 . . ?
C27 C26 C25 111.2(2) . . ?
C27 C26 H26A 109.4 . . ?
C25 C26 H26A 109.4 . . ?
C27 C26 H26B 109.4 . . ?
C25 C26 H26B 109.4 . . ?
H26A C26 H26B 108.0 . . ?
C28 C27 C26 122.8(2) . . ?
C28 C27 Rh1 70.37(14) . . ?
C26 C27 Rh1 116.33(16) . . ?
C28 C27 H27 117.1(14) . . ?
C26 C27 H27 113.0(14) . . ?
Rh1 C27 H27 109.4(15) . . ?
C27 C28 C29 124.5(2) . . ?
C27 C28 Rh1 70.63(14) . . ?
C29 C28 Rh1 112.47(16) . . ?
C27 C28 H28 116.3(14) . . ?
C29 C28 H28 115.8(14) . . ?
Rh1 C28 H28 104.7(14) . . ?
C28 C29 C30 111.9(2) . . ?
C28 C29 H29A 109.2 . . ?
C30 C29 H29A 109.2 . . ?
C28 C29 H29B 109.2 . . ?
C30 C29 H29B 109.2 . . ?
H29A C29 H29B 107.9 . . ?
C23 C30 C29 112.2(2) . . ?
C23 C30 H30A 109.2 . . ?
C29 C30 H30A 109.2 . . ?
C23 C30 H30B 109.2 . . ?
C29 C30 H30B 109.2 . . ?
H30A C30 H30B 107.9 . . ?

loop_
_geom_bond_atom_site_label_1
_geom_bond_atom_site_label_2
_geom_bond_distance
_geom_bond_site_symmetry_2
_geom_bond_publ_flag
Rh1 N4 2.1113(19) . ?
Rh1 C28 2.118(2) . ?
Rh1 C27 2.121(2) . ?
Rh1 C23 2.124(2) . ?
Rh1 C24 2.169(2) . ?
Rh1 N2 2.2650(19) . ?
Rh1 P2 2.3590(7) . ?
P2 C1 1.821(2) . ?
P2 C7 1.826(2) . ?
P2 C13 1.828(2) . ?
B1 N3 1.563(3) . ?
B1 N1 1.572(3) . ?
B1 C13 1.619(3) . ?
B1 C20 1.621(4) . ?
N1 C14 1.349(3) . ?
N1 N2 1.366(3) . ?
N2 C16 1.329(3) . ?
N3 C17 1.347(3) . ?
N3 N4 1.371(3) . ?
N4 C19 1.343(3) . ?
C1 C2 1.388(3) . ?
C1 C6 1.390(3) . ?
C2 C3 1.379(3) . ?
C2 H2 0.9300 . ?
C3 C4 1.383(4) . ?
C3 H3 0.9300 . ?
C4 C5 1.374(4) . ?
C4 H4 0.9300 . ?
C5 C6 1.386(3) . ?
C5 H5 0.9300 . ?
C6 H6 0.9300 . ?
C7 C12 1.389(3) . ?
C7 C8 1.393(3) . ?
C8 C9 1.380(3) . ?
C8 H8 0.9300 . ?
C9 C10 1.371(3) . ?
C9 H9 0.9300 . ?
C10 C11 1.375(3) . ?
C10 H10 0.9300 . ?
C11 C12 1.387(3) . ?
C11 H11 0.9300 . ?
C12 H12 0.9300 . ?
C13 H13A 0.9700 . ?
C13 H13B 0.9700 . ?
C14 C15 1.372(3) . ?
C14 H14 0.9300 . ?
C15 C16 1.384(3) . ?
C15 H15 0.9300 . ?
C16 H16 0.9300 . ?
C17 C18 1.362(3) . ?
C17 H17 0.9300 . ?
C18 C19 1.374(3) . ?
C18 H18 0.9300 . ?
C19 H19 0.9300 . ?
C20 C21 1.491(4) . ?
C20 H20A 0.9700 . ?
C20 H20B 0.9700 . ?
C21 C22 1.310(4) . ?
C21 H21 0.88(2) . ?
C22 H22A 0.91(3) . ?
C22 H22B 0.97(3) . ?
C23 C24 1.383(3) . ?
C23 C30 1.526(3) . ?
C23 H23 0.89(2) . ?
C24 C25 1.504(3) . ?
C24 H24 0.86(2) . ?
C25 C26 1.522(3) . ?
C25 H25A 0.9700 . ?
C25 H25B 0.9700 . ?
C26 C27 1.521(3) . ?
C26 H26A 0.9700 . ?
C26 H26B 0.9700 . ?
C27 C28 1.415(3) . ?
C27 H27 0.90(2) . ?
C28 C29 1.498(3) . ?
C28 H28 0.90(2) . ?
C29 C30 1.535(3) . ?
C29 H29A 0.9700 . ?
C29 H29B 0.9700 . ?
C30 H30A 0.9700 . ?
C30 H30B 0.9700 . ?

loop_
_geom_torsion_atom_site_label_1
_geom_torsion_atom_site_label_2
_geom_torsion_atom_site_label_3
_geom_torsion_atom_site_label_4
_geom_torsion
_geom_torsion_site_symmetry_1
_geom_torsion_site_symmetry_2
_geom_torsion_site_symmetry_3
_geom_torsion_site_symmetry_4
_geom_torsion_publ_flag
N4 Rh1 P2 C1 75.50(9) . . . . ?
C28 Rh1 P2 C1 13.5(3) . . . . ?
C27 Rh1 P2 C1 -11.92(12) . . . . ?
C23 Rh1 P2 C1 -114.01(11) . . . . ?
C24 Rh1 P2 C1 -83.08(11) . . . . ?
N2 Rh1 P2 C1 160.02(9) . . . . ?
N4 Rh1 P2 C7 -161.24(10) . . . . ?
C28 Rh1 P2 C7 136.7(3) . . . . ?
C27 Rh1 P2 C7 111.34(12) . . . . ?
C23 Rh1 P2 C7 9.25(11) . . . . ?
C24 Rh1 P2 C7 40.17(11) . . . . ?
N2 Rh1 P2 C7 -76.72(10) . . . . ?
N4 Rh1 P2 C13 -42.13(10) . . . . ?
C28 Rh1 P2 C13 -104.2(3) . . . . ?
C27 Rh1 P2 C13 -129.56(12) . . . . ?
C23 Rh1 P2 C13 128.35(11) . . . . ?
C24 Rh1 P2 C13 159.28(11) . . . . ?
N2 Rh1 P2 C13 42.38(10) . . . . ?
N3 B1 N1 C14 128.0(2) . . . . ?
C13 B1 N1 C14 -113.7(3) . . . . ?
C20 B1 N1 C14 8.6(3) . . . . ?
N3 B1 N1 N2 -52.5(3) . . . . ?
C13 B1 N1 N2 65.7(3) . . . . ?
C20 B1 N1 N2 -171.99(19) . . . . ?
C14 N1 N2 C16 -0.5(2) . . . . ?
B1 N1 N2 C16 179.9(2) . . . . ?
C14 N1 N2 Rh1 -179.82(15) . . . . ?
B1 N1 N2 Rh1 0.6(3) . . . . ?
N4 Rh1 N2 C16 -142.7(2) . . . . ?
C28 Rh1 N2 C16 -54.5(2) . . . . ?
C27 Rh1 N2 C16 -58.0(3) . . . . ?
C23 Rh1 N2 C16 25.3(2) . . . . ?
C24 Rh1 N2 C16 50.4(2) . . . . ?
P2 Rh1 N2 C16 132.4(2) . . . . ?
N4 Rh1 N2 N1 36.36(17) . . . . ?
C28 Rh1 N2 N1 124.58(17) . . . . ?
C27 Rh1 N2 N1 121.05(19) . . . . ?
C23 Rh1 N2 N1 -155.62(18) . . . . ?
C24 Rh1 N2 N1 -130.50(17) . . . . ?
P2 Rh1 N2 N1 -48.50(16) . . . . ?
N1 B1 N3 C17 -119.8(2) . . . . ?
C13 B1 N3 C17 121.1(2) . . . . ?
C20 B1 N3 C17 -3.0(3) . . . . ?
N1 B1 N3 N4 62.5(3) . . . . ?
C13 B1 N3 N4 -56.6(3) . . . . ?
C20 B1 N3 N4 179.3(2) . . . . ?
C17 N3 N4 C19 -0.6(3) . . . . ?
B1 N3 N4 C19 177.4(2) . . . . ?
C17 N3 N4 Rh1 168.96(15) . . . . ?
B1 N3 N4 Rh1 -13.0(3) . . . . ?
C28 Rh1 N4 C19 32.2(2) . . . . ?
C27 Rh1 N4 C19 -6.8(2) . . . . ?
C23 Rh1 N4 C19 81.8(4) . . . . ?
C24 Rh1 N4 C19 -73.1(3) . . . . ?
N2 Rh1 N4 C19 137.2(2) . . . . ?
P2 Rh1 N4 C19 -137.1(2) . . . . ?
C28 Rh1 N4 N3 -134.79(18) . . . . ?
C27 Rh1 N4 N3 -173.74(18) . . . . ?
C23 Rh1 N4 N3 -85.1(4) . . . . ?
C24 Rh1 N4 N3 120.0(2) . . . . ?
N2 Rh1 N4 N3 -29.74(17) . . . . ?
P2 Rh1 N4 N3 55.95(16) . . . . ?
C7 P2 C1 C2 58.7(2) . . . . ?
C13 P2 C1 C2 -49.5(2) . . . . ?
Rh1 P2 C1 C2 -170.84(17) . . . . ?
C7 P2 C1 C6 -127.42(18) . . . . ?
C13 P2 C1 C6 124.32(19) . . . . ?
Rh1 P2 C1 C6 3.0(2) . . . . ?
C6 C1 C2 C3 -1.3(3) . . . . ?
P2 C1 C2 C3 172.52(19) . . . . ?
C1 C2 C3 C4 -0.1(4) . . . . ?
C2 C3 C4 C5 1.7(4) . . . . ?
C3 C4 C5 C6 -1.8(4) . . . . ?
C4 C5 C6 C1 0.3(4) . . . . ?
C2 C1 C6 C5 1.2(3) . . . . ?
P2 C1 C6 C5 -172.89(18) . . . . ?
C1 P2 C7 C12 21.8(2) . . . . ?
C13 P2 C7 C12 130.8(2) . . . . ?
Rh1 P2 C7 C12 -106.2(2) . . . . ?
C1 P2 C7 C8 -162.15(19) . . . . ?
C13 P2 C7 C8 -53.1(2) . . . . ?
Rh1 P2 C7 C8 69.8(2) . . . . ?
C12 C7 C8 C9 -1.7(4) . . . . ?
P2 C7 C8 C9 -177.91(19) . . . . ?
C7 C8 C9 C10 1.4(4) . . . . ?
C8 C9 C10 C11 -0.5(4) . . . . ?
C9 C10 C11 C12 -0.1(4) . . . . ?
C10 C11 C12 C7 -0.2(4) . . . . ?
C8 C7 C12 C11 1.1(4) . . . . ?
P2 C7 C12 C11 177.16(19) . . . . ?
N3 B1 C13 P2 56.9(2) . . . . ?
N1 B1 C13 P2 -59.5(2) . . . . ?
C20 B1 C13 P2 -179.24(16) . . . . ?
C1 P2 C13 B1 -125.25(18) . . . . ?
C7 P2 C13 B1 125.77(18) . . . . ?
Rh1 P2 C13 B1 -1.86(19) . . . . ?
N2 N1 C14 C15 0.3(3) . . . . ?
B1 N1 C14 C15 179.8(2) . . . . ?
N1 C14 C15 C16 0.0(3) . . . . ?
N1 N2 C16 C15 0.6(3) . . . . ?
Rh1 N2 C16 C15 179.78(16) . . . . ?
C14 C15 C16 N2 -0.4(3) . . . . ?
N4 N3 C17 C18 0.3(3) . . . . ?
B1 N3 C17 C18 -177.6(2) . . . . ?
N3 C17 C18 C19 0.1(3) . . . . ?
N3 N4 C19 C18 0.7(3) . . . . ?
Rh1 N4 C19 C18 -167.95(17) . . . . ?
C17 C18 C19 N4 -0.5(3) . . . . ?
N3 B1 C20 C21 69.2(3) . . . . ?
N1 B1 C20 C21 -174.8(2) . . . . ?
C13 B1 C20 C21 -53.3(3) . . . . ?
B1 C20 C21 C22 -133.3(3) . . . . ?
N4 Rh1 C23 C24 -163.6(3) . . . . ?
C28 Rh1 C23 C24 -113.10(17) . . . . ?
C27 Rh1 C23 C24 -74.57(16) . . . . ?
N2 Rh1 C23 C24 141.33(16) . . . . ?
P2 Rh1 C23 C24 57.14(16) . . . . ?
N4 Rh1 C23 C30 -43.6(4) . . . . ?
C28 Rh1 C23 C30 6.98(18) . . . . ?
C27 Rh1 C23 C30 45.51(19) . . . . ?
C24 Rh1 C23 C30 120.1(3) . . . . ?
N2 Rh1 C23 C30 -98.59(18) . . . . ?
P2 Rh1 C23 C30 177.21(16) . . . . ?
C30 C23 C24 C25 -4.4(4) . . . . ?
Rh1 C23 C24 C25 103.5(2) . . . . ?
C30 C23 C24 Rh1 -107.9(2) . . . . ?
N4 Rh1 C24 C23 169.89(18) . . . . ?
C28 Rh1 C24 C23 65.99(16) . . . . ?
C27 Rh1 C24 C23 101.16(17) . . . . ?
N2 Rh1 C24 C23 -44.09(18) . . . . ?
P2 Rh1 C24 C23 -126.19(15) . . . . ?
N4 Rh1 C24 C25 48.9(3) . . . . ?
C28 Rh1 C24 C25 -54.96(19) . . . . ?
C27 Rh1 C24 C25 -19.78(18) . . . . ?
C23 Rh1 C24 C25 -120.9(3) . . . . ?
N2 Rh1 C24 C25 -165.04(16) . . . . ?
P2 Rh1 C24 C25 112.87(18) . . . . ?
C23 C24 C25 C26 -47.0(3) . . . . ?
Rh1 C24 C25 C26 33.0(3) . . . . ?
C24 C25 C26 C27 -30.0(3) . . . . ?
C25 C26 C27 C28 96.3(3) . . . . ?
C25 C26 C27 Rh1 13.6(3) . . . . ?
N4 Rh1 C27 C28 87.65(15) . . . . ?
C23 Rh1 C27 C28 -77.75(15) . . . . ?
C24 Rh1 C27 C28 -114.50(16) . . . . ?
N2 Rh1 C27 C28 5.4(2) . . . . ?
P2 Rh1 C27 C28 171.73(11) . . . . ?
N4 Rh1 C27 C26 -154.63(19) . . . . ?
C28 Rh1 C27 C26 117.7(3) . . . . ?
C23 Rh1 C27 C26 40.0(2) . . . . ?
C24 Rh1 C27 C26 3.22(19) . . . . ?
N2 Rh1 C27 C26 123.14(18) . . . . ?
P2 Rh1 C27 C26 -70.6(2) . . . . ?
C26 C27 C28 C29 -4.8(4) . . . . ?
Rh1 C27 C28 C29 104.5(2) . . . . ?
C26 C27 C28 Rh1 -109.3(2) . . . . ?
N4 Rh1 C28 C27 -92.86(15) . . . . ?
C23 Rh1 C28 C27 98.35(16) . . . . ?
C24 Rh1 C28 C27 64.02(16) . . . . ?
N2 Rh1 C28 C27 -176.69(14) . . . . ?
P2 Rh1 C28 C27 -31.4(4) . . . . ?
N4 Rh1 C28 C29 146.85(18) . . . . ?
C27 Rh1 C28 C29 -120.3(2) . . . . ?
C23 Rh1 C28 C29 -21.94(17) . . . . ?
C24 Rh1 C28 C29 -56.27(18) . . . . ?
N2 Rh1 C28 C29 63.02(18) . . . . ?
P2 Rh1 C28 C29 -151.6(2) . . . . ?
C27 C28 C29 C30 -48.4(3) . . . . ?
Rh1 C28 C29 C30 32.9(3) . . . . ?
C24 C23 C30 C29 93.8(3) . . . . ?
Rh1 C23 C30 C29 8.7(3) . . . . ?
C28 C29 C30 C23 -26.8(3) . . . . ?
